data_4343554
loop_
_publ_author_name
'Anderson, J.'
'Kostiner, E.'
'Ruszala, F.A.'

_publ_section_title
;
 Crystal structure of cobalt(II) orthophosphate monohydrate, Co3 (P O4)2
 H2 O
;
_journal_name_full 'Inorganic Chemistry'
_journal_page_first 2744
_journal_page_last 2748
_journal_volume 15
_journal_year 1976
_chemical_formula_sum 'Co3 H2 O9 P2'
_chemical_name_systematic 'Co3 (P O4)2 (H2 O)'
_space_group_IT_number 14
_symmetry_space_group_name_Hall '-P 2ybc'
_symmetry_space_group_name_H-M 'P 1 21/c 1'
_cell_angle_alpha 90
_cell_angle_beta 114.15
_cell_angle_gamma 90
_cell_formula_units_Z 4
_cell_length_a 9.523
_cell_length_b 7.903
_cell_length_c 9.294
_cell_volume 638.250
_citation_journal_id_ASTM INOCAJ
_cod_data_source_file Anderson_INOCAJ_1976_381.cif
_cod_data_source_block H2Co3O9P2
_cod_original_cell_volume 638.2496
_cod_original_formula_sum 'H2 Co3 O9 P2'
_cod_database_code 4343554

loop_
_symmetry_equiv_pos_as_xyz
x,y,z
-x,y+1/2,-z+1/2
-x,-y,-z
x,-y-1/2,z-1/2

loop_
_atom_site_label
_atom_site_type_symbol
_atom_site_fract_x
_atom_site_fract_y
_atom_site_fract_z
_atom_site_occupancy
_atom_site_U_iso_or_equiv
O4 O-2 0.1756 0.347 0.4113 1 0.0
O9 O-2 0.8923 0.3468 0.4482 1 0.0
O2 O-2 0.79 0.1354 0.1879 1 0.0
O1 O-2 0.1434 0.3756 0.1325 1 0.0
P1 P+5 0.1213 0.4669 0.2672 1 0.0
Co1 Co+2 0.23973 0.09126 0.04641 1 0.0
P2 P+5 0.4928 0.0128 0.3008 1 0.0
Co3 Co+2 0.57227 0.18256 0.03214 1 0.0
O3 O-2 0.0498 0.0103 0.2788 1 0.0
O8 O-2 0.624 0.1307 0.4074 1 0.0
O6 O-2 0.3363 0.0725 0.2918 1 0.0
Co2 Co+2 0.13149 0.11402 0.10874 1 0.0
O5 O-2 0.4627 0.3403 0.1168 1 0.0
O7 O-2 0.4896 -0.0046 0.1357 1 0.0
